data_1503480
loop_
_publ_author_name
'Chiu, Melanie'
'Jaun, Bernhard'
'Beels, Marten T. R.'
'Biaggio, Ivan'
'Gisselbrecht, Jean-Paul'
'Boudon, Corinne'
'Schweizer, W. Bernd'
'Kivala, Milan'
'Diederich, Fran\,cois'

_publ_section_title
;
 N,N'-Dicyanoquinone diimide-derived donor-acceptor chromophores:
 conformational analysis and optoelectronic properties.
;
_journal_issue 1
_journal_name_full 'Organic letters'
_journal_page_first 54
_journal_page_last 57
_journal_paper_doi 10.1021/ol202815q
_journal_volume 14
_journal_year 2012
_chemical_compound_source 'LOC ETH Zurich'
_chemical_formula_moiety 'C26 H24 N6 , C H4 O '
_chemical_formula_sum 'C27 H28 N6 O'
_chemical_formula_weight 452.562
_space_group_IT_number 2
_symmetry_cell_setting triclinic
_symmetry_space_group_name_Hall '-P 1'
_symmetry_space_group_name_H-M 'P -1'
_atom_sites_solution_hydrogens geom
_atom_sites_solution_primary direct
_atom_sites_solution_secondary difmap
_cell_angle_alpha 64.0820(11)
_cell_angle_beta 69.3300(11)
_cell_angle_gamma 66.1260(13)
_cell_formula_units_Z 4
_cell_length_a 12.3190(3)
_cell_length_b 14.5330(3)
_cell_length_c 16.0170(4)
_cell_measurement_temperature 100
_cell_volume 2303.78(10)
_computing_data_collection KappaCCD
_computing_data_reduction 'Denzo and Scalepak (Otwinowski & Minor, 1997)'
_diffrn_ambient_temperature 100
_diffrn_measured_fraction_theta_full 0.974
_diffrn_measured_fraction_theta_max 0.974
_diffrn_measurement_device KappaCCD
_diffrn_orient_matrix_type X=UH
_diffrn_orient_matrix_UB_11 -0.05008
_diffrn_orient_matrix_UB_12 0.06104
_diffrn_orient_matrix_UB_13 -0.04500
_diffrn_orient_matrix_UB_21 -0.04921
_diffrn_orient_matrix_UB_22 -0.05891
_diffrn_orient_matrix_UB_23 0.02302
_diffrn_orient_matrix_UB_31 0.02193
_diffrn_orient_matrix_UB_32 0.03703
_diffrn_orient_matrix_UB_33 0.05655
_diffrn_radiation_monochromator graphite
_diffrn_radiation_source 'fine-focus sealed tube'
_diffrn_radiation_type ' MoK\a'
_diffrn_radiation_wavelength_id all
_diffrn_reflns_av_R_equivalents 0.0408
_diffrn_reflns_av_sigmaI/netI 0.0717
_diffrn_reflns_limit_h_max 15
_diffrn_reflns_limit_h_min -15
_diffrn_reflns_limit_k_max 15
_diffrn_reflns_limit_k_min -18
_diffrn_reflns_limit_l_max 20
_diffrn_reflns_limit_l_min -20
_diffrn_reflns_number 17143
_diffrn_reflns_theta_full 27.47
_diffrn_reflns_theta_max 27.47
_diffrn_reflns_theta_min 3.03
_exptl_absorpt_coefficient_mu 0.083
_exptl_crystal_colour 'dark blue'
_exptl_crystal_density_diffrn 1.305
_exptl_crystal_density_method 'not measured'
_exptl_crystal_description plate
_exptl_crystal_F_000 960.0
_exptl_crystal_size_max .3
_exptl_crystal_size_mid .225
_exptl_crystal_size_min .066
_refine_diff_density_max 0.771
_refine_diff_density_min -0.844
_refine_diff_density_rms 0.065
_refine_ls_extinction_method none
_refine_ls_goodness_of_fit_ref 1.136
_refine_ls_hydrogen_treatment constr
_refine_ls_matrix_type full
_refine_ls_number_parameters 809
_refine_ls_number_reflns 10267
_refine_ls_number_restraints 0
_refine_ls_restrained_S_all 1.136
_refine_ls_R_factor_all 0.1294
_refine_ls_R_factor_gt 0.0689
_refine_ls_shift/su_max 0.014
_refine_ls_shift/su_mean 0.001
_refine_ls_structure_factor_coef Fsqd
_refine_ls_weighting_details 'calc w=1/[\s^2^(Fo^2^)+(0.1000P)^2^+0.0000P] where P=(Fo^2^+2Fc^2^)/3'
_refine_ls_weighting_scheme calc
_refine_ls_wR_factor_gt 0.1817
_refine_ls_wR_factor_ref 0.2190
_reflns_number_gt 5420
_reflns_number_total 10267
_reflns_threshold_expression >2sigma(I)
_cod_data_source_file ol202815q_si_002.cif
_cod_data_source_block 3a
_cod_depositor_comments
;
The following automatic conversions were performed:

'_symmetry_cell_setting' value 'Triclinic' changed to 'triclinic'
according to /home/saulius/struct/CIF-dictionaries/cif_core.dic
dictionary named 'cif_core.dic' version 2.4.1 from 2010-06-29.

Automatic conversion script
Id: cif_fix_values 1715 2011-07-08 13:25:40Z adriana 
;
_cod_original_cell_volume 2303.78(9)
_cod_original_sg_symbol_H-M 'P -1          '
_cod_original_formula_sum 'C27 H28 N6 O '
_cod_database_code 1503480

loop_
_symmetry_equiv_pos_as_xyz
+X,+Y,+Z
-X,-Y,-Z

loop_
_atom_site_label
_atom_site_type_symbol
_atom_site_fract_x
_atom_site_fract_y
_atom_site_fract_z
_atom_site_U_iso_or_equiv
_atom_site_adp_type
_atom_site_occupancy
_atom_site_symmetry_multiplicity
_atom_site_calc_flag
_atom_site_refinement_flags
O66 O 0.2532(2) 0.3328(2) 0.49930(18) 0.0551(7) Uani 1 1 d .
H66 H 0.3147 0.3638 0.4483 0.083 Uiso 1 1 calc R
O67 O 0.3246(4) 0.1333(3) 0.4749(2) 0.0941(11) Uani 1 1 d .
H67 H 0.2459 0.1831 0.4924 0.141 Uiso 1 1 calc R
N9 N 0.12390(18) 0.65078(16) 0.53762(14) 0.0222(5) Uani 1 1 d .
N18 N 0.85129(18) 0.91644(17) 0.17283(15) 0.0238(5) Uani 1 1 d .
N20 N 0.9296(2) 0.8639(2) 0.31516(18) 0.0441(7) Uani 1 1 d .
N21 N 0.63025(17) 0.51825(16) 0.25984(14) 0.0194(5) Uani 1 1 d .
N23 N 0.82358(19) 0.48467(17) 0.14071(15) 0.0277(5) Uani 1 1 d .
N30 N 0.38189(17) 0.75015(16) -0.13678(14) 0.0209(5) Uani 1 1 d .
N41 N -0.12432(17) 0.25059(16) -0.13648(14) 0.0203(5) Uani 1 1 d .
N50 N 0.34628(18) 0.42363(17) 0.16715(14) 0.0219(5) Uani 1 1 d .
N52 N 0.4068(2) 0.3843(2) 0.31437(16) 0.0348(6) Uani 1 1 d .
N53 N 0.13897(17) 0.01634(16) 0.25339(13) 0.0195(5) Uani 1 1 d .
N55 N 0.33393(19) -0.01424(17) 0.13491(15) 0.0272(5) Uani 1 1 d .
N62 N -0.36585(17) 0.14660(16) 0.53288(14) 0.0216(5) Uani 1 1 d .
C1 C 0.5461(2) 0.61220(19) 0.24845(16) 0.0178(5) Uani 1 1 d .
C2 C 0.5634(2) 0.70759(19) 0.16000(16) 0.0173(5) Uani 1 1 d .
C3 C 0.4389(2) 0.62342(19) 0.32228(16) 0.0178(5) Uani 1 1 d .
C4 C 0.3459(2) 0.7212(2) 0.31420(17) 0.0204(5) Uani 1 1 d .
H4 H 0.357(2) 0.784(2) 0.258(2) 0.027(7) Uiso 1 1 d .
C5 C 0.2428(2) 0.7318(2) 0.38415(17) 0.0198(5) Uani 1 1 d .
H5 H 0.184(2) 0.796(2) 0.3725(18) 0.026(7) Uiso 1 1 d .
C6 C 0.2270(2) 0.6430(2) 0.46861(16) 0.0198(5) Uani 1 1 d .
C7 C 0.3225(2) 0.5449(2) 0.47801(17) 0.0219(5) Uani 1 1 d .
H7 H 0.318(2) 0.479(2) 0.533(2) 0.029(7) Uiso 1 1 d .
C8 C 0.4238(2) 0.5364(2) 0.40692(17) 0.0199(5) Uani 1 1 d .
H8 H 0.483(3) 0.470(2) 0.414(2) 0.037(8) Uiso 1 1 d .
C10 C 0.0255(2) 0.7508(2) 0.52785(19) 0.0237(6) Uani 1 1 d .
H10A H 0.005(2) 0.778(2) 0.469(2) 0.025(7) Uiso 1 1 d .
H10B H -0.044(2) 0.7312(19) 0.5742(17) 0.013(6) Uiso 1 1 d .
H10C H 0.048(2) 0.809(2) 0.5373(19) 0.031(8) Uiso 1 1 d .
C11 C 0.1171(3) 0.5654(2) 0.63015(19) 0.0287(6) Uani 1 1 d .
H11A H 0.114(3) 0.502(3) 0.630(2) 0.046(10) Uiso 1 1 d .
H11B H 0.043(3) 0.595(3) 0.671(2) 0.051(9) Uiso 1 1 d .
H11C H 0.193(3) 0.540(3) 0.657(2) 0.049(9) Uiso 1 1 d .
C12 C 0.63660(19) 0.76038(18) 0.16116(16) 0.0164(5) Uani 1 1 d .
C13 C 0.6707(2) 0.7341(2) 0.24735(17) 0.0207(5) Uani 1 1 d .
H13 H 0.643(2) 0.683(2) 0.3032(17) 0.013(6) Uiso 1 1 d .
C14 C 0.7402(2) 0.7827(2) 0.25401(18) 0.0210(5) Uani 1 1 d .
H14 H 0.760(2) 0.756(2) 0.3168(19) 0.026(7) Uiso 1 1 d .
C15 C 0.7824(2) 0.86483(19) 0.17263(17) 0.0183(5) Uani 1 1 d .
C16 C 0.7509(2) 0.8904(2) 0.08543(17) 0.0191(5) Uani 1 1 d .
H16 H 0.778(2) 0.948(2) 0.0306(19) 0.025(7) Uiso 1 1 d .
C17 C 0.6834(2) 0.84013(19) 0.07933(17) 0.0194(5) Uani 1 1 d .
H17 H 0.671(2) 0.8577(19) 0.0153(17) 0.015(6) Uiso 1 1 d .
C19 C 0.8891(2) 0.8859(2) 0.25144(19) 0.0279(6) Uani 1 1 d .
C22 C 0.7319(2) 0.50756(19) 0.19124(17) 0.0209(5) Uani 1 1 d .
C24 C 0.5095(2) 0.72634(19) 0.08641(16) 0.0177(5) Uani 1 1 d .
C25 C 0.4932(2) 0.82119(19) 0.00520(16) 0.0176(5) Uani 1 1 d .
H25 H 0.507(2) 0.888(2) -0.0018(19) 0.034(8) Uiso 1 1 d .
C26 C 0.4502(2) 0.8302(2) -0.06699(17) 0.0196(5) Uani 1 1 d .
H26 H 0.437(2) 0.902(2) -0.1228(19) 0.026(7) Uiso 1 1 d .
C27 C 0.4178(2) 0.74435(19) -0.06359(16) 0.0191(5) Uani 1 1 d .
C28 C 0.4229(2) 0.6532(2) 0.02168(17) 0.0192(5) Uani 1 1 d .
H28 H 0.399(2) 0.599(2) 0.0245(18) 0.024(7) Uiso 1 1 d .
C29 C 0.4659(2) 0.6455(2) 0.09257(17) 0.0188(5) Uani 1 1 d .
H29 H 0.476(2) 0.577(2) 0.1466(17) 0.016(6) Uiso 1 1 d .
C31 C 0.3752(3) 0.8444(2) -0.2233(2) 0.0299(6) Uani 1 1 d .
H31A H 0.352(4) 0.834(4) -0.273(3) 0.104(16) Uiso 1 1 d .
H31B H 0.307(4) 0.911(3) -0.209(3) 0.076(12) Uiso 1 1 d .
H31C H 0.451(3) 0.858(2) -0.254(2) 0.031(8) Uiso 1 1 d .
C32 C 0.3434(2) 0.6641(2) -0.13005(19) 0.0232(6) Uani 1 1 d .
H32A H 0.257(3) 0.663(2) -0.092(2) 0.036(8) Uiso 1 1 d .
H32B H 0.405(2) 0.593(2) -0.103(2) 0.031(7) Uiso 1 1 d .
H32C H 0.338(2) 0.677(2) -0.194(2) 0.026(7) Uiso 1 1 d .
C33 C 0.0696(2) 0.20550(19) 0.15404(16) 0.0171(5) Uani 1 1 d .
C34 C 0.0538(2) 0.10956(19) 0.24262(16) 0.0176(5) Uani 1 1 d .
C35 C 0.01184(19) 0.22529(18) 0.08241(16) 0.0165(5) Uani 1 1 d .
C36 C -0.0066(2) 0.3210(2) 0.00145(16) 0.0184(5) Uani 1 1 d .
H36 H 0.006(2) 0.382(2) -0.0039(17) 0.018(7) Uiso 1 1 d .
C37 C -0.0530(2) 0.3301(2) -0.06878(17) 0.0191(5) Uani 1 1 d .
H37 H -0.070(3) 0.401(2) -0.122(2) 0.040(8) Uiso 1 1 d .
C38 C -0.0860(2) 0.24438(19) -0.06445(16) 0.0182(5) Uani 1 1 d .
C39 C -0.0802(2) 0.1529(2) 0.02024(17) 0.0186(5) Uani 1 1 d .
H39 H -0.110(2) 0.093(2) 0.0280(18) 0.026(7) Uiso 1 1 d .
C40 C -0.0333(2) 0.1448(2) 0.08983(17) 0.0185(5) Uani 1 1 d .
H40 H -0.026(2) 0.079(2) 0.1422(18) 0.017(6) Uiso 1 1 d .
C42 C -0.1317(3) 0.3437(2) -0.2227(2) 0.0287(6) Uani 1 1 d .
H42A H -0.049(3) 0.354(2) -0.252(2) 0.041(9) Uiso 1 1 d .
H42B H -0.154(3) 0.329(3) -0.266(3) 0.075(12) Uiso 1 1 d .
H42C H -0.187(3) 0.407(3) -0.212(3) 0.068(12) Uiso 1 1 d .
C43 C -0.1623(2) 0.1633(2) -0.1289(2) 0.0232(6) Uani 1 1 d .
H43A H -0.095(2) 0.095(2) -0.1082(18) 0.021(7) Uiso 1 1 d .
H43B H -0.246(2) 0.166(2) -0.0852(19) 0.028(7) Uiso 1 1 d .
H43C H -0.168(3) 0.178(3) -0.191(3) 0.053(10) Uiso 1 1 d .
C44 C 0.1426(2) 0.25927(18) 0.15418(16) 0.0173(5) Uani 1 1 d .
C45 C 0.1783(2) 0.2323(2) 0.24015(17) 0.0191(5) Uani 1 1 d .
H45 H 0.151(2) 0.179(2) 0.297(2) 0.034(8) Uiso 1 1 d .
C46 C 0.2457(2) 0.2823(2) 0.24653(17) 0.0197(5) Uani 1 1 d .
H46 H 0.268(2) 0.261(2) 0.305(2) 0.034(8) Uiso 1 1 d .
C47 C 0.28316(19) 0.36708(19) 0.16614(17) 0.0180(5) Uani 1 1 d .
C48 C 0.2529(2) 0.3921(2) 0.07911(17) 0.0216(6) Uani 1 1 d .
H48 H 0.281(3) 0.448(2) 0.023(2) 0.036(8) Uiso 1 1 d .
C49 C 0.1877(2) 0.33978(19) 0.07285(17) 0.0184(5) Uani 1 1 d .
H49 H 0.1742(19) 0.3587(17) 0.0084(16) 0.007(5) Uiso 1 1 d .
C51 C 0.3756(2) 0.3991(2) 0.24769(18) 0.0241(6) Uani 1 1 d .
C54 C 0.2410(2) 0.00687(19) 0.18545(17) 0.0201(5) Uani 1 1 d .
C56 C -0.0527(2) 0.12006(19) 0.31638(16) 0.0182(5) Uani 1 1 d .
C57 C -0.1466(2) 0.2190(2) 0.30784(17) 0.0187(5) Uani 1 1 d .
H57 H -0.138(2) 0.2873(19) 0.2497(17) 0.013(6) Uiso 1 1 d .
C58 C -0.2490(2) 0.2283(2) 0.37929(17) 0.0205(5) Uani 1 1 d .
H58 H -0.310(2) 0.296(2) 0.3698(18) 0.022(7) Uiso 1 1 d .
C59 C -0.2641(2) 0.13915(19) 0.46391(16) 0.0192(5) Uani 1 1 d .
C60 C -0.1675(2) 0.0412(2) 0.47243(17) 0.0214(5) Uani 1 1 d .
H60 H -0.175(2) -0.029(2) 0.534(2) 0.029(7) Uiso 1 1 d .
C61 C -0.0671(2) 0.0332(2) 0.40063(17) 0.0204(5) Uani 1 1 d .
H61 H -0.010(2) -0.031(2) 0.4089(17) 0.016(6) Uiso 1 1 d .
C63 C -0.4666(2) 0.2449(2) 0.52238(19) 0.0248(6) Uani 1 1 d .
H63A H -0.480(3) 0.280(3) 0.459(2) 0.048(9) Uiso 1 1 d .
H63B H -0.445(2) 0.303(2) 0.5308(17) 0.016(6) Uiso 1 1 d .
H63C H -0.540(3) 0.230(2) 0.570(2) 0.032(8) Uiso 1 1 d .
C64 C -0.3728(3) 0.0598(2) 0.62427(18) 0.0265(6) Uani 1 1 d .
H64A H -0.374(3) -0.008(3) 0.616(2) 0.063(11) Uiso 1 1 d .
H64B H -0.309(3) 0.040(2) 0.651(2) 0.030(8) Uiso 1 1 d .
H64C H -0.441(3) 0.082(2) 0.665(2) 0.037(8) Uiso 1 1 d .
C65 C 0.1373(3) 0.4013(3) 0.4858(3) 0.0583(10) Uani 1 1 d .
H65A H 0.1214 0.3988 0.4325 0.088 Uiso 1 1 calc R
H65B H 0.1331 0.4732 0.4740 0.088 Uiso 1 1 calc R
H65C H 0.0777 0.3788 0.5418 0.088 Uiso 1 1 calc R
C67 C 0.3592(4) 0.0545(4) 0.5544(4) 0.0908(16) Uani 1 1 d .
H67A H 0.4044 -0.0110 0.5414 0.136 Uiso 1 1 calc R
H67B H 0.2885 0.0447 0.6039 0.136 Uiso 1 1 calc R
H67C H 0.4093 0.0740 0.5744 0.136 Uiso 1 1 calc R

loop_
_atom_site_aniso_label
_atom_site_aniso_U_11
_atom_site_aniso_U_22
_atom_site_aniso_U_33
_atom_site_aniso_U_23
_atom_site_aniso_U_13
_atom_site_aniso_U_12
O66 0.0474(13) 0.0555(16) 0.0554(15) -0.0068(12) -0.0153(11) -0.0185(11)
O67 0.170(4) 0.061(2) 0.0566(18) -0.0049(15) -0.037(2) -0.045(2)
N9 0.0265(11) 0.0233(12) 0.0165(10) -0.0035(9) -0.0053(9) -0.0101(9)
N18 0.0250(11) 0.0267(12) 0.0244(11) -0.0080(10) -0.0062(9) -0.0123(9)
N20 0.0584(17) 0.0618(19) 0.0322(14) -0.0152(13) -0.0112(13) -0.0367(14)
N21 0.0214(10) 0.0174(11) 0.0191(10) -0.0046(9) -0.0072(8) -0.0052(8)
N23 0.0312(12) 0.0238(12) 0.0210(11) -0.0056(10) -0.0064(10) -0.0030(9)
N30 0.0250(11) 0.0232(12) 0.0178(10) -0.0048(9) -0.0093(9) -0.0086(9)
N41 0.0230(11) 0.0199(11) 0.0196(11) -0.0064(9) -0.0092(9) -0.0043(8)
N50 0.0241(11) 0.0236(12) 0.0224(11) -0.0082(9) -0.0046(9) -0.0112(9)
N52 0.0435(14) 0.0457(16) 0.0279(13) -0.0106(11) -0.0097(11) -0.0257(12)
N53 0.0238(11) 0.0196(11) 0.0159(10) -0.0041(9) -0.0066(8) -0.0074(8)
N55 0.0312(12) 0.0209(12) 0.0223(11) -0.0041(9) -0.0069(10) -0.0035(9)
N62 0.0222(10) 0.0235(12) 0.0168(10) -0.0036(9) -0.0043(8) -0.0084(9)
C1 0.0241(12) 0.0184(13) 0.0173(12) -0.0049(10) -0.0104(10) -0.0085(10)
C2 0.0190(11) 0.0160(12) 0.0159(12) -0.0049(10) -0.0054(9) -0.0036(9)
C3 0.0213(12) 0.0173(13) 0.0184(12) -0.0040(10) -0.0083(10) -0.0083(10)
C4 0.0229(12) 0.0233(14) 0.0182(13) -0.0048(11) -0.0084(10) -0.0090(10)
C5 0.0231(13) 0.0185(14) 0.0189(12) -0.0038(11) -0.0073(10) -0.0079(10)
C6 0.0228(12) 0.0237(14) 0.0171(12) -0.0070(11) -0.0066(10) -0.0089(10)
C7 0.0280(13) 0.0204(14) 0.0176(12) -0.0015(11) -0.0070(10) -0.0113(11)
C8 0.0234(13) 0.0174(13) 0.0185(13) -0.0022(10) -0.0079(10) -0.0072(10)
C10 0.0213(13) 0.0286(15) 0.0174(13) -0.0058(11) -0.0039(11) -0.0065(11)
C11 0.0296(15) 0.0264(16) 0.0212(14) -0.0009(12) -0.0041(12) -0.0091(12)
C12 0.0166(11) 0.0167(12) 0.0158(12) -0.0051(10) -0.0044(9) -0.0046(9)
C13 0.0245(13) 0.0218(14) 0.0166(13) -0.0040(11) -0.0050(10) -0.0099(10)
C14 0.0235(13) 0.0235(14) 0.0171(12) -0.0053(11) -0.0052(10) -0.0091(10)
C15 0.0175(11) 0.0181(13) 0.0223(13) -0.0107(10) -0.0030(10) -0.0053(9)
C16 0.0181(12) 0.0182(13) 0.0197(13) -0.0030(11) -0.0045(10) -0.0078(10)
C17 0.0188(12) 0.0216(14) 0.0172(12) -0.0053(10) -0.0039(9) -0.0071(10)
C19 0.0303(14) 0.0358(16) 0.0247(14) -0.0117(12) 0.0001(12) -0.0202(12)
C22 0.0263(13) 0.0158(13) 0.0200(12) -0.0037(10) -0.0107(11) -0.0035(10)
C24 0.0174(11) 0.0170(13) 0.0176(12) -0.0056(10) -0.0041(9) -0.0042(9)
C25 0.0188(12) 0.0166(13) 0.0186(12) -0.0054(10) -0.0058(10) -0.0056(10)
C26 0.0189(12) 0.0197(14) 0.0185(12) -0.0052(11) -0.0052(10) -0.0044(10)
C27 0.0184(12) 0.0232(14) 0.0163(12) -0.0080(11) -0.0036(9) -0.0056(10)
C28 0.0223(12) 0.0201(14) 0.0195(13) -0.0077(11) -0.0052(10) -0.0088(10)
C29 0.0190(12) 0.0177(13) 0.0185(12) -0.0040(11) -0.0053(10) -0.0056(10)
C31 0.0387(17) 0.0280(16) 0.0223(14) -0.0035(12) -0.0137(13) -0.0087(13)
C32 0.0247(14) 0.0268(15) 0.0224(14) -0.0077(12) -0.0091(11) -0.0091(11)
C33 0.0162(11) 0.0175(12) 0.0181(12) -0.0066(10) -0.0034(9) -0.0051(9)
C34 0.0240(12) 0.0162(13) 0.0165(12) -0.0033(10) -0.0088(10) -0.0083(10)
C35 0.0164(11) 0.0176(13) 0.0167(12) -0.0070(10) -0.0044(9) -0.0042(9)
C36 0.0197(12) 0.0166(13) 0.0181(13) -0.0051(10) -0.0048(10) -0.0048(10)
C37 0.0205(12) 0.0180(13) 0.0183(12) -0.0050(11) -0.0055(10) -0.0053(10)
C38 0.0164(11) 0.0205(13) 0.0180(12) -0.0079(10) -0.0033(9) -0.0048(9)
C39 0.0188(12) 0.0184(13) 0.0205(12) -0.0075(11) -0.0067(10) -0.0043(10)
C40 0.0171(12) 0.0191(14) 0.0191(12) -0.0067(11) -0.0039(10) -0.0050(10)
C42 0.0420(17) 0.0222(15) 0.0255(15) -0.0042(12) -0.0169(13) -0.0090(13)
C43 0.0251(14) 0.0248(15) 0.0257(14) -0.0093(12) -0.0084(11) -0.0099(11)
C44 0.0175(11) 0.0148(12) 0.0176(12) -0.0049(10) -0.0049(9) -0.0026(9)
C45 0.0207(12) 0.0196(13) 0.0157(12) -0.0028(10) -0.0049(10) -0.0076(10)
C46 0.0214(12) 0.0228(14) 0.0165(12) -0.0062(11) -0.0044(10) -0.0082(10)
C47 0.0144(11) 0.0188(13) 0.0227(13) -0.0098(10) -0.0030(9) -0.0046(9)
C48 0.0211(12) 0.0230(14) 0.0176(13) -0.0028(11) -0.0037(10) -0.0086(10)
C49 0.0172(11) 0.0196(13) 0.0156(12) -0.0048(10) -0.0033(9) -0.0045(9)
C51 0.0241(13) 0.0277(15) 0.0257(14) -0.0092(12) -0.0031(11) -0.0146(11)
C54 0.0274(13) 0.0145(13) 0.0188(12) -0.0020(10) -0.0096(11) -0.0068(10)
C56 0.0210(12) 0.0190(13) 0.0191(12) -0.0061(10) -0.0069(10) -0.0085(10)
C57 0.0241(12) 0.0181(13) 0.0172(12) -0.0033(11) -0.0085(10) -0.0091(10)
C58 0.0239(13) 0.0196(14) 0.0201(13) -0.0063(11) -0.0098(10) -0.0048(10)
C59 0.0229(12) 0.0223(14) 0.0189(12) -0.0065(11) -0.0082(10) -0.0102(10)
C60 0.0243(13) 0.0198(14) 0.0183(12) -0.0011(11) -0.0076(10) -0.0083(10)
C61 0.0227(13) 0.0163(13) 0.0201(13) -0.0040(11) -0.0073(10) -0.0041(10)
C63 0.0243(14) 0.0285(15) 0.0205(14) -0.0063(12) -0.0066(11) -0.0075(11)
C64 0.0254(14) 0.0281(16) 0.0179(13) -0.0026(12) -0.0028(12) -0.0076(11)
C65 0.0351(18) 0.069(3) 0.086(3) -0.048(2) -0.0045(18) -0.0147(17)
C67 0.068(3) 0.113(4) 0.121(4) -0.069(4) -0.035(3) -0.010(3)

loop_
_diffrn_radiation_wavelength
0.71073

loop_
_geom_angle_atom_site_label_1
_geom_angle_atom_site_label_2
_geom_angle_atom_site_label_3
_geom_angle
C65 O66 H66 109.5
C67 O67 H67 109.5
C6 N9 C10 121.0(2)
C6 N9 C11 120.8(2)
C10 N9 C11 117.4(2)
C19 N18 C15 118.3(2)
C1 N21 C22 119.4(2)
C27 N30 C32 120.8(2)
C27 N30 C31 121.3(2)
C32 N30 C31 117.8(2)
C38 N41 C42 121.6(2)
C38 N41 C43 120.6(2)
C42 N41 C43 117.8(2)
C51 N50 C47 117.9(2)
C34 N53 C54 119.6(2)
C59 N62 C63 121.3(2)
C59 N62 C64 120.7(2)
C63 N62 C64 117.8(2)
N21 C1 C3 119.2(2)
N21 C1 C2 120.6(2)
C3 C1 C2 120.3(2)
C12 C2 C24 130.0(2)
C12 C2 C1 114.7(2)
C24 C2 C1 115.2(2)
C4 C3 C8 117.3(2)
C4 C3 C1 121.8(2)
C8 C3 C1 120.9(2)
C5 C4 C3 121.9(2)
C5 C4 H4 119.3(15)
C3 C4 H4 118.7(15)
C4 C5 C6 120.5(2)
C4 C5 H5 117.2(17)
C6 C5 H5 122.3(17)
N9 C6 C7 120.9(2)
N9 C6 C5 121.5(2)
C7 C6 C5 117.6(2)
C8 C7 C6 120.7(2)
C8 C7 H7 116.2(15)
C6 C7 H7 123.0(15)
C7 C8 C3 122.0(2)
C7 C8 H8 118.8(18)
C3 C8 H8 119.2(19)
N9 C10 H10A 110.8(16)
N9 C10 H10B 105.1(14)
H10A C10 H10B 105(2)
N9 C10 H10C 111.7(15)
H10A C10 H10C 110(2)
H10B C10 H10C 113(2)
N9 C11 H11A 115(2)
N9 C11 H11B 105.7(19)
H11A C11 H11B 109(3)
N9 C11 H11C 111.8(18)
H11A C11 H11C 103(3)
H11B C11 H11C 113(3)
C2 C12 C13 119.9(2)
C2 C12 C17 124.3(2)
C13 C12 C17 115.8(2)
C14 C13 C12 123.1(2)
C14 C13 H13 116.7(15)
C12 C13 H13 120.2(15)
C13 C14 C15 120.4(2)
C13 C14 H14 115.7(16)
C15 C14 H14 123.9(16)
N18 C15 C16 118.6(2)
N18 C15 C14 124.3(2)
C16 C15 C14 117.1(2)
C17 C16 C15 122.0(2)
C17 C16 H16 121.8(15)
C15 C16 H16 116.2(15)
C16 C17 C12 121.6(2)
C16 C17 H17 117.5(14)
C12 C17 H17 120.9(14)
N20 C19 N18 174.0(3)
N23 C22 N21 170.9(3)
C25 C24 C2 125.3(2)
C25 C24 C29 115.5(2)
C2 C24 C29 119.2(2)
C26 C25 C24 122.2(2)
C26 C25 H25 114.9(16)
C24 C25 H25 122.8(16)
C25 C26 C27 121.2(2)
C25 C26 H26 118.9(15)
C27 C26 H26 119.7(15)
N30 C27 C28 121.7(2)
N30 C27 C26 121.7(2)
C28 C27 C26 116.7(2)
C29 C28 C27 121.1(2)
C29 C28 H28 122.4(16)
C27 C28 H28 116.4(16)
C28 C29 C24 122.7(2)
C28 C29 H29 117.4(14)
C24 C29 H29 119.5(14)
N30 C31 H31A 112(3)
N30 C31 H31B 111(2)
H31A C31 H31B 105(3)
N30 C31 H31C 112.7(17)
H31A C31 H31C 104(3)
H31B C31 H31C 113(3)
N30 C32 H32A 115.9(16)
N30 C32 H32B 108.3(16)
H32A C32 H32B 110(2)
N30 C32 H32C 107.3(16)
H32A C32 H32C 102(2)
H32B C32 H32C 113(2)
C44 C33 C35 130.1(2)
C44 C33 C34 114.8(2)
C35 C33 C34 115.0(2)
N53 C34 C56 119.4(2)
N53 C34 C33 120.5(2)
C56 C34 C33 120.1(2)
C33 C35 C36 125.4(2)
C33 C35 C40 119.1(2)
C36 C35 C40 115.5(2)
C37 C36 C35 121.9(2)
C37 C36 H36 116.1(16)
C35 C36 H36 121.8(16)
C36 C37 C38 121.5(2)
C36 C37 H37 119.1(17)
C38 C37 H37 119.3(17)
N41 C38 C39 121.2(2)
N41 C38 C37 121.5(2)
C39 C38 C37 117.3(2)
C40 C39 C38 120.3(2)
C40 C39 H39 120.4(15)
C38 C39 H39 119.3(15)
C39 C40 C35 123.0(2)
C39 C40 H40 116.0(15)
C35 C40 H40 120.8(15)
N41 C42 H42A 108.5(18)
N41 C42 H42B 108(2)
H42A C42 H42B 108(3)
N41 C42 H42C 113(2)
H42A C42 H42C 108(3)
H42B C42 H42C 111(3)
N41 C43 H43A 106.4(15)
N41 C43 H43B 109.4(15)
H43A C43 H43B 116(2)
N41 C43 H43C 105(2)
H43A C43 H43C 111(2)
H43B C43 H43C 109(3)
C33 C44 C49 124.8(2)
C33 C44 C45 119.5(2)
C49 C44 C45 115.7(2)
C46 C45 C44 122.9(2)
C46 C45 H45 117.6(17)
C44 C45 H45 119.4(17)
C45 C46 C47 120.4(2)
C45 C46 H46 119.8(18)
C47 C46 H46 119.7(18)
N50 C47 C48 118.1(2)
N50 C47 C46 124.4(2)
C48 C47 C46 117.5(2)
C49 C48 C47 121.6(2)
C49 C48 H48 120.2(17)
C47 C48 H48 118.2(17)
C48 C49 C44 121.7(2)
C48 C49 H49 117.0(13)
C44 C49 H49 121.3(13)
N52 C51 N50 174.0(3)
N55 C54 N53 171.3(3)
C61 C56 C57 117.7(2)
C61 C56 C34 121.0(2)
C57 C56 C34 121.3(2)
C58 C57 C56 120.9(2)
C58 C57 H57 118.1(12)
C56 C57 H57 120.9(12)
C57 C58 C59 121.1(2)
C57 C58 H58 117.7(16)
C59 C58 H58 121.1(16)
N62 C59 C58 121.5(2)
N62 C59 C60 121.2(2)
C58 C59 C60 117.2(2)
C61 C60 C59 120.8(2)
C61 C60 H60 118.4(14)
C59 C60 H60 120.7(14)
C60 C61 C56 122.2(2)
C60 C61 H61 117.1(16)
C56 C61 H61 120.7(16)
N62 C63 H63A 112.5(18)
N62 C63 H63B 110.2(13)
H63A C63 H63B 102(2)
N62 C63 H63C 109.6(16)
H63A C63 H63C 112(2)
H63B C63 H63C 110(2)
N62 C64 H64A 110.4(19)
N62 C64 H64B 112.5(18)
H64A C64 H64B 108(3)
N62 C64 H64C 108.7(19)
H64A C64 H64C 110(3)
H64B C64 H64C 107(3)
O66 C65 H65A 109.5
O66 C65 H65B 109.5
H65A C65 H65B 109.5
O66 C65 H65C 109.5
H65A C65 H65C 109.5
H65B C65 H65C 109.5
O67 C67 H67A 109.5
O67 C67 H67B 109.5
H67A C67 H67B 109.5
O67 C67 H67C 109.5
H67A C67 H67C 109.5
H67B C67 H67C 109.5

loop_
_geom_bond_atom_site_label_1
_geom_bond_atom_site_label_2
_geom_bond_distance
O66 C65 1.399(4)
O66 H66 0.9801
O67 C67 1.352(5)
O67 H67 0.9801
N9 C6 1.360(3)
N9 C10 1.454(3)
N9 C11 1.460(3)
N18 C19 1.325(3)
N18 C15 1.343(3)
N20 C19 1.157(3)
N21 C1 1.320(3)
N21 C22 1.349(3)
N23 C22 1.152(3)
N30 C27 1.351(3)
N30 C32 1.458(3)
N30 C31 1.461(3)
N41 C38 1.349(3)
N41 C42 1.449(3)
N41 C43 1.466(3)
N50 C51 1.321(3)
N50 C47 1.348(3)
N52 C51 1.165(3)
N53 C34 1.318(3)
N53 C54 1.344(3)
N55 C54 1.157(3)
N62 C59 1.349(3)
N62 C63 1.454(3)
N62 C64 1.458(3)
C1 C3 1.436(3)
C1 C2 1.511(3)
C2 C12 1.409(3)
C2 C24 1.425(3)
C3 C4 1.405(3)
C3 C8 1.409(3)
C4 C5 1.372(3)
C4 H4 0.98(3)
C5 C6 1.423(3)
C5 H5 0.91(3)
C6 C7 1.421(3)
C7 C8 1.365(3)
C7 H7 0.99(3)
C8 H8 0.93(3)
C10 H10A 0.94(3)
C10 H10B 0.96(2)
C10 H10C 1.06(3)
C11 H11A 0.94(3)
C11 H11B 0.98(3)
C11 H11C 1.03(3)
C12 C13 1.430(3)
C12 C17 1.440(3)
C13 C14 1.366(3)
C13 H13 0.93(2)
C14 C15 1.434(3)
C14 H14 0.99(3)
C15 C16 1.432(3)
C16 C17 1.358(3)
C16 H16 0.99(3)
C17 H17 1.00(2)
C24 C25 1.423(3)
C24 C29 1.432(3)
C25 C26 1.370(3)
C25 H25 1.00(3)
C26 C27 1.432(3)
C26 H26 1.03(3)
C27 C28 1.427(3)
C28 C29 1.359(3)
C28 H28 0.93(3)
C29 H29 0.99(3)
C31 H31A 1.03(5)
C31 H31B 1.04(4)
C31 H31C 0.94(3)
C32 H32A 1.03(3)
C32 H32B 1.02(3)
C32 H32C 0.98(3)
C33 C44 1.411(3)
C33 C35 1.424(3)
C33 C34 1.513(3)
C34 C56 1.429(3)
C35 C36 1.429(3)
C35 C40 1.431(3)
C36 C37 1.369(3)
C36 H36 0.93(3)
C37 C38 1.427(3)
C37 H37 1.01(3)
C38 C39 1.424(3)
C39 C40 1.369(3)
C39 H39 1.02(3)
C40 H40 0.95(3)
C42 H42A 1.00(3)
C42 H42B 0.95(4)
C42 H42C 0.94(4)
C43 H43A 1.01(3)
C43 H43B 1.02(3)
C43 H43C 0.94(3)
C44 C49 1.434(3)
C44 C45 1.435(3)
C45 C46 1.356(3)
C45 H45 0.96(3)
C46 C47 1.429(3)
C46 H46 0.96(3)
C47 C48 1.424(3)
C48 C49 1.361(3)
C48 H48 0.97(3)
C49 H49 1.00(2)
C56 C61 1.404(3)
C56 C57 1.420(3)
C57 C58 1.378(3)
C57 H57 1.04(2)
C58 C59 1.425(3)
C58 H58 0.95(3)
C59 C60 1.426(3)
C60 C61 1.364(3)
C60 H60 1.07(3)
C61 H61 0.90(2)
C63 H63A 0.96(3)
C63 H63B 1.05(3)
C63 H63C 0.99(3)
C64 H64A 1.05(4)
C64 H64B 0.91(3)
C64 H64C 0.90(3)
C65 H65A 0.9600
C65 H65B 0.9600
C65 H65C 0.9600
C67 H67A 0.9600
C67 H67B 0.9600
C67 H67C 0.9600

loop_
_geom_torsion_atom_site_label_1
_geom_torsion_atom_site_label_2
_geom_torsion_atom_site_label_3
_geom_torsion_atom_site_label_4
_geom_torsion
C22 N21 C1 C3 -179.2(2)
C22 N21 C1 C2 -0.7(3)
N21 C1 C2 C12 -81.1(3)
C3 C1 C2 C12 97.4(2)
N21 C1 C2 C24 95.3(3)
C3 C1 C2 C24 -86.2(3)
N21 C1 C3 C4 -179.8(2)
C2 C1 C3 C4 1.7(3)
N21 C1 C3 C8 1.2(3)
C2 C1 C3 C8 -177.3(2)
C8 C3 C4 C5 -1.8(4)
C1 C3 C4 C5 179.2(2)
C3 C4 C5 C6 0.6(4)
C10 N9 C6 C7 -179.4(2)
C11 N9 C6 C7 11.2(4)
C10 N9 C6 C5 -0.3(3)
C11 N9 C6 C5 -169.7(2)
C4 C5 C6 N9 -177.9(2)
C4 C5 C6 C7 1.2(4)
N9 C6 C7 C8 177.4(2)
C5 C6 C7 C8 -1.8(4)
C6 C7 C8 C3 0.6(4)
C4 C3 C8 C7 1.2(4)
C1 C3 C8 C7 -179.8(2)
C24 C2 C12 C13 173.7(2)
C1 C2 C12 C13 -10.4(3)
C24 C2 C12 C17 -7.5(4)
C1 C2 C12 C17 168.3(2)
C2 C12 C13 C14 -179.2(2)
C17 C12 C13 C14 1.9(3)
C12 C13 C14 C15 0.3(4)
C19 N18 C15 C16 -174.1(2)
C19 N18 C15 C14 4.1(3)
C13 C14 C15 N18 -179.8(2)
C13 C14 C15 C16 -1.6(3)
N18 C15 C16 C17 178.8(2)
C14 C15 C16 C17 0.5(3)
C15 C16 C17 C12 1.9(4)
C2 C12 C17 C16 178.2(2)
C13 C12 C17 C16 -3.0(3)
C15 N18 C19 N20 162(3)
C1 N21 C22 N23 176.8(16)
C12 C2 C24 C25 -16.9(4)
C1 C2 C24 C25 167.3(2)
C12 C2 C24 C29 163.7(2)
C1 C2 C24 C29 -12.1(3)
C2 C24 C25 C26 174.2(2)
C29 C24 C25 C26 -6.4(3)
C24 C25 C26 C27 0.9(3)
C32 N30 C27 C28 1.9(3)
C31 N30 C27 C28 179.1(2)
C32 N30 C27 C26 -176.9(2)
C31 N30 C27 C26 0.3(3)
C25 C26 C27 N30 -176.2(2)
C25 C26 C27 C28 5.0(3)
N30 C27 C28 C29 176.1(2)
C26 C27 C28 C29 -5.1(3)
C27 C28 C29 C24 -0.6(3)
C25 C24 C29 C28 6.3(3)
C2 C24 C29 C28 -174.2(2)
C54 N53 C34 C56 -178.1(2)
C54 N53 C34 C33 0.6(3)
C44 C33 C34 N53 -80.8(3)
C35 C33 C34 N53 97.3(2)
C44 C33 C34 C56 97.9(2)
C35 C33 C34 C56 -84.1(3)
C44 C33 C35 C36 -15.1(4)
C34 C33 C35 C36 167.3(2)
C44 C33 C35 C40 165.2(2)
C34 C33 C35 C40 -12.4(3)
C33 C35 C36 C37 174.0(2)
C40 C35 C36 C37 -6.3(3)
C35 C36 C37 C38 0.2(3)
C42 N41 C38 C39 179.4(2)
C43 N41 C38 C39 0.6(3)
C42 N41 C38 C37 1.2(3)
C43 N41 C38 C37 -177.6(2)
C36 C37 C38 N41 -175.6(2)
C36 C37 C38 C39 6.2(3)
N41 C38 C39 C40 175.5(2)
C37 C38 C39 C40 -6.2(3)
C38 C39 C40 C35 0.0(3)
C33 C35 C40 C39 -174.0(2)
C36 C35 C40 C39 6.2(3)
C35 C33 C44 C49 -9.0(4)
C34 C33 C44 C49 168.6(2)
C35 C33 C44 C45 172.2(2)
C34 C33 C44 C45 -10.1(3)
C33 C44 C45 C46 -178.3(2)
C49 C44 C45 C46 2.9(3)
C44 C45 C46 C47 1.0(4)
C51 N50 C47 C48 -179.1(2)
C51 N50 C47 C46 0.0(3)
C45 C46 C47 N50 177.4(2)
C45 C46 C47 C48 -3.5(3)
N50 C47 C48 C49 -178.9(2)
C46 C47 C48 C49 1.9(3)
C47 C48 C49 C44 2.1(4)
C33 C44 C49 C48 176.8(2)
C45 C44 C49 C48 -4.4(3)
C47 N50 C51 N52 177(3)
C34 N53 C54 N55 173.5(16)
N53 C34 C56 C61 1.1(3)
C33 C34 C56 C61 -177.6(2)
N53 C34 C56 C57 179.9(2)
C33 C34 C56 C57 1.2(3)
C61 C56 C57 C58 -1.2(3)
C34 C56 C57 C58 179.9(2)
C56 C57 C58 C59 0.0(4)
C63 N62 C59 C58 2.3(3)
C64 N62 C59 C58 -171.3(2)
C63 N62 C59 C60 -177.2(2)
C64 N62 C59 C60 9.1(3)
C57 C58 C59 N62 -177.8(2)
C57 C58 C59 C60 1.7(3)
N62 C59 C60 C61 177.3(2)
C58 C59 C60 C61 -2.3(4)
C59 C60 C61 C56 1.1(4)
C57 C56 C61 C60 0.6(4)
C34 C56 C61 C60 179.5(2)
